data_8105235
loop_
_publ_author_name
'Wang, Lei'
'Ma, Leijuan'

_publ_section_title
;
 Crystal structure of
 catena-poly[diaqua-bis(3-(4-trifluoromethyl-phenyl)-acrylato-\kO
 1)-(\m2-1,4-bis(1-imidazolyl)benzene-\k2 N 3:N3&#x2032;)cobalt(II)],
 C32H26CoF6N4O6
;
_journal_issue 3
_journal_name_full 'Zeitschrift f\"ur Kristallographie - New Crystal Structures'
_journal_page_first 611
_journal_page_last 613
_journal_paper_doi 10.1515/ncrs-2019-0852
_journal_volume 235
_journal_year 2020
_chemical_formula_sum 'C32 H26 Co F6 N4 O6'
_chemical_formula_weight 735.50
_space_group_crystal_system triclinic
_space_group_IT_number 2
_space_group_name_Hall '-P 1'
_space_group_name_H-M_alt 'P -1'
_atom_sites_solution_hydrogens mixed
_atom_sites_solution_primary direct
_atom_sites_solution_secondary difmap
_audit_creation_method SHELXL-2018/3
_cell_angle_alpha 84.979(2)
_cell_angle_beta 84.370(2)
_cell_angle_gamma 80.602(2)
_cell_formula_units_Z 1
_cell_length_a 5.4881(3)
_cell_length_b 11.6495(6)
_cell_length_c 13.1533(6)
_cell_measurement_reflns_used 9964
_cell_measurement_temperature 293(2)
_cell_measurement_theta_max 27.49
_cell_measurement_theta_min 2.45
_cell_volume 823.46(7)
_computing_cell_refinement 'Bruker SAINT'
_computing_data_collection 'Bruker APEX3'
_computing_data_reduction 'Bruker SAINT'
_computing_structure_refinement 'SHELXL-2018/3 (Sheldrick, 2015)'
_computing_structure_solution 'SHELXT 2014/5 (Sheldrick, 2015)'
_diffrn_ambient_temperature 293(2)
_diffrn_measured_fraction_theta_full 0.999
_diffrn_measured_fraction_theta_max 0.998
_diffrn_measurement_device_type 'Bruker D8 VENTURE PHOTON'
_diffrn_measurement_method '\f and \w scans'
_diffrn_radiation_type MoK\a
_diffrn_radiation_wavelength 0.71073
_diffrn_reflns_av_R_equivalents 0.0314
_diffrn_reflns_av_unetI/netI 0.0214
_diffrn_reflns_Laue_measured_fraction_full 0.999
_diffrn_reflns_Laue_measured_fraction_max 0.998
_diffrn_reflns_limit_h_max 7
_diffrn_reflns_limit_h_min -7
_diffrn_reflns_limit_k_max 15
_diffrn_reflns_limit_k_min -15
_diffrn_reflns_limit_l_max 17
_diffrn_reflns_limit_l_min -17
_diffrn_reflns_number 23949
_diffrn_reflns_point_group_measured_fraction_full 0.999
_diffrn_reflns_point_group_measured_fraction_max 0.998
_diffrn_reflns_theta_full 25.242
_diffrn_reflns_theta_max 27.579
_diffrn_reflns_theta_min 2.277
_diffrn_source 'fine-focus sealed tube'
_exptl_absorpt_coefficient_mu 0.604
_exptl_absorpt_correction_T_max 0.7456
_exptl_absorpt_correction_T_min 0.6897
_exptl_absorpt_correction_type multi-scan
_exptl_absorpt_process_details 'SADABS(Bruker 2000)'
_exptl_crystal_colour red
_exptl_crystal_density_diffrn 1.483
_exptl_crystal_density_method 'not measured'
_exptl_crystal_description block
_exptl_crystal_F_000 375
_exptl_crystal_size_max 0.190
_exptl_crystal_size_mid 0.180
_exptl_crystal_size_min 0.150
_refine_diff_density_max 0.535
_refine_diff_density_min -0.447
_refine_diff_density_rms 0.058
_refine_ls_extinction_coef .
_refine_ls_extinction_method none
_refine_ls_goodness_of_fit_ref 1.067
_refine_ls_hydrogen_treatment constr
_refine_ls_matrix_type full
_refine_ls_number_parameters 223
_refine_ls_number_reflns 3799
_refine_ls_number_restraints 0
_refine_ls_restrained_S_all 1.067
_refine_ls_R_factor_all 0.0440
_refine_ls_R_factor_gt 0.0381
_refine_ls_shift/su_max 0.000
_refine_ls_shift/su_mean 0.000
_refine_ls_structure_factor_coef Fsqd
_refine_ls_weighting_details 'w=1/[\s^2^(Fo^2^)+(0.0618P)^2^+0.3695P] where P=(Fo^2^+2Fc^2^)/3'
_refine_ls_weighting_scheme calc
_refine_ls_wR_factor_gt 0.1033
_refine_ls_wR_factor_ref 0.1069
_reflns_Friedel_coverage 0.000
_reflns_Friedel_fraction_full .
_reflns_Friedel_fraction_max .
_reflns_number_gt 3457
_reflns_number_total 3799
_reflns_threshold_expression 'I > 2\s(I)'
_cod_data_source_file suppl_ncrs-2019-0852_suppl.cif
_cod_data_source_block exp_I
_cod_database_code 8105235
_shelx_shelxl_version_number 2018/3
_shelx_space_group_comment
;
The symmetry employed for this shelxl refinement is uniquely defined
by the following loop, which should always be used as a source of
symmetry information in preference to the above space-group names.
They are only intended as comments.
;
_shelx_estimated_absorpt_t_min 0.894
_shelx_estimated_absorpt_t_max 0.915

loop_
_space_group_symop_operation_xyz
'x, y, z'
'-x, -y, -z'

loop_
_atom_site_label
_atom_site_type_symbol
_atom_site_fract_x
_atom_site_fract_y
_atom_site_fract_z
_atom_site_U_iso_or_equiv
_atom_site_adp_type
_atom_site_occupancy
_atom_site_site_symmetry_order
_atom_site_calc_flag
_atom_site_refinement_flags_posn
_atom_site_refinement_flags_adp
_atom_site_refinement_flags_occupancy
_atom_site_disorder_assembly
_atom_site_disorder_group
Co1 Co 1.000000 0.500000 1.000000 0.02013(11) Uani 1 2 d S . P . .
N1 N 0.9193(3) 0.33074(12) 1.05394(12) 0.0270(3) Uani 1 1 d . . . . .
N2 N 0.7536(3) 0.16971(13) 1.06038(12) 0.0288(3) Uani 1 1 d . . . . .
O1 O 0.7642(2) 0.50414(12) 0.87949(9) 0.0294(3) Uani 1 1 d . . . . .
O2 O 1.0455(3) 0.47112(17) 0.74722(11) 0.0508(4) Uani 1 1 d . . . . .
O3 O 0.6928(2) 0.57686(11) 1.09434(10) 0.0291(3) Uani 1 1 d . . . . .
H3A H 0.748805 0.565098 1.152985 0.044 Uiso 1 1 d R U . . .
H3B H 0.569975 0.540118 1.099425 0.044 Uiso 1 1 d R U . . .
C1 C 0.8345(3) 0.50842(17) 0.78411(14) 0.0302(4) Uani 1 1 d . . . . .
C2 C 0.6472(4) 0.56996(19) 0.71480(15) 0.0386(5) Uani 1 1 d . . . . .
H2 H 0.489188 0.598082 0.743342 0.046 Uiso 1 1 calc R U . . .
C3 C 0.6959(4) 0.5861(2) 0.61534(16) 0.0452(5) Uani 1 1 d . . . . .
H3 H 0.850488 0.550710 0.588708 0.054 Uiso 1 1 calc R U . . .
C4 C 0.5348(5) 0.6534(2) 0.54121(17) 0.0478(5) Uani 1 1 d . . . . .
C5 C 0.3083(6) 0.7164(4) 0.5701(2) 0.0885(13) Uani 1 1 d . . . . .
H5 H 0.246627 0.712287 0.638543 0.106 Uiso 1 1 calc R U . . .
C6 C 0.1697(7) 0.7862(4) 0.4982(3) 0.1036(16) Uani 1 1 d . . . . .
H6 H 0.018698 0.830358 0.518706 0.124 Uiso 1 1 calc R U . . .
C7 C 0.2580(6) 0.7893(3) 0.3971(2) 0.0653(8) Uani 1 1 d . . . . .
C8 C 0.4745(6) 0.7243(3) 0.3672(2) 0.0710(9) Uani 1 1 d . . . . .
H8 H 0.530955 0.725220 0.298123 0.085 Uiso 1 1 calc R U . . .
C9 C 0.6130(6) 0.6561(3) 0.43844(19) 0.0650(8) Uani 1 1 d . . . . .
H9 H 0.761943 0.611190 0.416731 0.078 Uiso 1 1 calc R U . . .
C10 C 0.1182(9) 0.8682(5) 0.3195(3) 0.1060(16) Uani 1 1 d . . . . .
C11 C 0.7873(3) 0.27075(15) 1.00661(14) 0.0286(4) Uani 1 1 d . . . . .
H11 H 0.724867 0.295056 0.943723 0.034 Uiso 1 1 calc R U . . .
C12 C 0.9753(5) 0.26341(18) 1.14226(16) 0.0414(5) Uani 1 1 d . . . . .
H12 H 1.069374 0.282978 1.191347 0.050 Uiso 1 1 calc R U . . .
C13 C 0.8740(5) 0.16487(18) 1.14734(16) 0.0441(5) Uani 1 1 d . . . . .
H13 H 0.883978 0.105476 1.199531 0.053 Uiso 1 1 calc R U . . .
C14 C 0.6969(4) -0.03286(16) 1.06045(16) 0.0340(4) Uani 1 1 d . . . . .
H14 H 0.828952 -0.054331 1.100957 0.041 Uiso 1 1 calc R U . . .
C15 C 0.6232(3) 0.08358(15) 1.02972(14) 0.0285(4) Uani 1 1 d . . . . .
C16 C 0.4275(4) 0.11713(15) 0.96959(16) 0.0341(4) Uani 1 1 d . . . . .
H16 H 0.379600 0.195449 0.949423 0.041 Uiso 1 1 calc R U . . .
F1 F 0.2298(8) 0.9528(4) 0.2838(4) 0.225(3) Uani 1 1 d . . . . .
F2 F 0.0885(9) 0.8190(4) 0.2398(2) 0.218(2) Uani 1 1 d . . . . .
F3 F -0.0970(6) 0.9184(3) 0.3518(2) 0.1604(15) Uani 1 1 d . . . . .

loop_
_atom_site_aniso_label
_atom_site_aniso_U_11
_atom_site_aniso_U_22
_atom_site_aniso_U_33
_atom_site_aniso_U_23
_atom_site_aniso_U_13
_atom_site_aniso_U_12
Co1 0.01992(17) 0.01854(17) 0.02345(17) 0.00258(11) -0.00638(11) -0.00702(11)
N1 0.0296(8) 0.0222(7) 0.0305(7) 0.0024(6) -0.0069(6) -0.0081(6)
N2 0.0343(8) 0.0195(7) 0.0347(8) 0.0032(6) -0.0086(6) -0.0099(6)
O1 0.0257(6) 0.0376(7) 0.0269(6) 0.0053(5) -0.0086(5) -0.0111(5)
O2 0.0374(8) 0.0804(12) 0.0309(7) -0.0088(7) -0.0089(6) 0.0081(8)
O3 0.0239(6) 0.0317(7) 0.0322(6) 0.0010(5) -0.0059(5) -0.0056(5)
C1 0.0307(9) 0.0342(9) 0.0284(9) 0.0000(7) -0.0103(7) -0.0100(7)
C2 0.0340(10) 0.0486(12) 0.0334(10) 0.0064(9) -0.0114(8) -0.0067(9)
C3 0.0456(12) 0.0548(13) 0.0319(10) -0.0003(9) -0.0107(9) 0.0048(10)
C4 0.0518(13) 0.0556(14) 0.0335(11) 0.0039(9) -0.0137(10) 0.0016(11)
C5 0.070(2) 0.136(3) 0.0373(14) 0.0208(16) -0.0048(13) 0.033(2)
C6 0.073(2) 0.155(4) 0.0541(18) 0.027(2) -0.0050(16) 0.048(2)
C7 0.0716(19) 0.0754(19) 0.0418(13) 0.0153(12) -0.0201(13) 0.0082(15)
C8 0.088(2) 0.084(2) 0.0310(12) 0.0047(12) -0.0138(13) 0.0148(17)
C9 0.0754(19) 0.0760(19) 0.0333(12) -0.0032(12) -0.0115(12) 0.0228(15)
C10 0.110(3) 0.126(4) 0.059(2) 0.040(2) -0.019(2) 0.032(3)
C11 0.0315(9) 0.0206(8) 0.0355(9) 0.0049(7) -0.0098(7) -0.0088(7)
C12 0.0622(14) 0.0310(10) 0.0372(10) 0.0053(8) -0.0227(10) -0.0184(9)
C13 0.0718(15) 0.0300(10) 0.0358(10) 0.0108(8) -0.0210(10) -0.0208(10)
C14 0.0323(9) 0.0223(8) 0.0491(11) 0.0053(8) -0.0137(8) -0.0072(7)
C15 0.0287(9) 0.0195(8) 0.0388(10) 0.0008(7) -0.0044(7) -0.0089(7)
C16 0.0347(10) 0.0177(8) 0.0507(11) 0.0049(7) -0.0114(8) -0.0053(7)
F1 0.185(4) 0.211(4) 0.261(5) 0.183(4) -0.102(3) -0.035(3)
F2 0.307(5) 0.224(4) 0.096(2) -0.017(2) -0.130(3) 0.109(4)
F3 0.126(2) 0.202(3) 0.110(2) 0.053(2) -0.0277(17) 0.078(2)

loop_
_atom_type_symbol
_atom_type_description
_atom_type_scat_dispersion_real
_atom_type_scat_dispersion_imag
_atom_type_scat_source
C C 0.0033 0.0016 'International Tables Vol C Tables 4.2.6.8 and 6.1.1.4'
H H 0.0000 0.0000 'International Tables Vol C Tables 4.2.6.8 and 6.1.1.4'
Co Co 0.3494 0.9721 'International Tables Vol C Tables 4.2.6.8 and 6.1.1.4'
F F 0.0171 0.0103 'International Tables Vol C Tables 4.2.6.8 and 6.1.1.4'
N N 0.0061 0.0033 'International Tables Vol C Tables 4.2.6.8 and 6.1.1.4'
O O 0.0106 0.0060 'International Tables Vol C Tables 4.2.6.8 and 6.1.1.4'

loop_
_geom_angle_atom_site_label_1
_geom_angle_atom_site_label_2
_geom_angle_atom_site_label_3
_geom_angle
_geom_angle_site_symmetry_1
_geom_angle_site_symmetry_3
O3 Co1 O3 180.0 2_767 .
O3 Co1 O1 90.52(5) 2_767 .
O3 Co1 O1 89.48(5) . .
O3 Co1 O1 89.48(5) 2_767 2_767
O3 Co1 O1 90.52(5) . 2_767
O1 Co1 O1 180.0 . 2_767
O3 Co1 N1 89.88(5) 2_767 2_767
O3 Co1 N1 90.12(5) . 2_767
O1 Co1 N1 90.28(5) . 2_767
O1 Co1 N1 89.72(5) 2_767 2_767
O3 Co1 N1 90.13(5) 2_767 .
O3 Co1 N1 89.88(5) . .
O1 Co1 N1 89.72(5) . .
O1 Co1 N1 90.28(5) 2_767 .
N1 Co1 N1 180.0 2_767 .
C11 N1 C12 105.05(15) . .
C11 N1 Co1 124.24(12) . .
C12 N1 Co1 130.64(12) . .
C11 N2 C13 106.72(15) . .
C11 N2 C15 126.00(16) . .
C13 N2 C15 127.25(15) . .
C1 O1 Co1 125.27(11) . .
Co1 O3 H3A 101.4 . .
Co1 O3 H3B 113.7 . .
H3A O3 H3B 104.6 . .
O2 C1 O1 124.84(17) . .
O2 C1 C2 119.24(17) . .
O1 C1 C2 115.81(17) . .
C3 C2 C1 122.8(2) . .
C3 C2 H2 118.6 . .
C1 C2 H2 118.6 . .
C2 C3 C4 127.6(2) . .
C2 C3 H3 116.2 . .
C4 C3 H3 116.2 . .
C5 C4 C9 117.9(2) . .
C5 C4 C3 122.7(2) . .
C9 C4 C3 119.5(2) . .
C4 C5 C6 120.8(3) . .
C4 C5 H5 119.6 . .
C6 C5 H5 119.6 . .
C7 C6 C5 119.4(3) . .
C7 C6 H6 120.3 . .
C5 C6 H6 120.3 . .
C8 C7 C6 120.4(2) . .
C8 C7 C10 119.4(3) . .
C6 C7 C10 120.2(3) . .
C7 C8 C9 120.2(3) . .
C7 C8 H8 119.9 . .
C9 C8 H8 119.9 . .
C4 C9 C8 121.2(3) . .
C4 C9 H9 119.4 . .
C8 C9 H9 119.4 . .
F1 C10 F2 103.4(4) . .
F1 C10 F3 103.7(5) . .
F2 C10 F3 106.2(4) . .
F1 C10 C7 112.6(4) . .
F2 C10 C7 114.2(4) . .
F3 C10 C7 115.6(3) . .
N1 C11 N2 111.79(16) . .
N1 C11 H11 124.1 . .
N2 C11 H11 124.1 . .
C13 C12 N1 110.12(17) . .
C13 C12 H12 124.9 . .
N1 C12 H12 124.9 . .
C12 C13 N2 106.31(17) . .
C12 C13 H13 126.8 . .
N2 C13 H13 126.8 . .
C15 C14 C16 119.62(18) . 2_657
C15 C14 H14 120.2 . .
C16 C14 H14 120.2 2_657 .
C16 C15 C14 121.02(17) . .
C16 C15 N2 119.74(16) . .
C14 C15 N2 119.24(17) . .
C15 C16 C14 119.36(17) . 2_657
C15 C16 H16 120.3 . .
C14 C16 H16 120.3 2_657 .

loop_
_geom_bond_atom_site_label_1
_geom_bond_atom_site_label_2
_geom_bond_distance
_geom_bond_site_symmetry_2
Co1 O3 2.1153(13) 2_767
Co1 O3 2.1153(13) .
Co1 O1 2.1350(12) .
Co1 O1 2.1350(12) 2_767
Co1 N1 2.1369(14) 2_767
Co1 N1 2.1369(14) .
N1 C11 1.315(2) .
N1 C12 1.375(2) .
N2 C11 1.349(2) .
N2 C13 1.369(3) .
N2 C15 1.430(2) .
O1 C1 1.275(2) .
O2 C1 1.236(2) .
O3 H3A 0.8500 .
O3 H3B 0.8500 .
C1 C2 1.493(3) .
C2 C3 1.313(3) .
C2 H2 0.9300 .
C3 C4 1.469(3) .
C3 H3 0.9300 .
C4 C5 1.374(4) .
C4 C9 1.377(3) .
C5 C6 1.392(4) .
C5 H5 0.9300 .
C6 C7 1.370(4) .
C6 H6 0.9300 .
C7 C8 1.345(4) .
C7 C10 1.495(4) .
C8 C9 1.378(4) .
C8 H8 0.9300 .
C9 H9 0.9300 .
C10 F1 1.275(6) .
C10 F2 1.274(6) .
C10 F3 1.279(5) .
C11 H11 0.9300 .
C12 C13 1.349(3) .
C12 H12 0.9300 .
C13 H13 0.9300 .
C14 C15 1.387(2) .
C14 C16 1.388(3) 2_657
C14 H14 0.9300 .
C15 C16 1.381(3) .
C16 H16 0.9300 .

loop_
_geom_hbond_atom_site_label_D
_geom_hbond_atom_site_label_H
_geom_hbond_atom_site_label_A
_geom_hbond_distance_DH
_geom_hbond_distance_HA
_geom_hbond_distance_DA
_geom_hbond_angle_DHA
_geom_hbond_site_symmetry_A
_geom_hbond_publ_flag
O3 H3A O2 0.85 1.79 2.6151(19) 162.3 2_767 yes
O3 H3B O1 0.85 1.97 2.8011(18) 164.7 2_667 yes

loop_
_geom_torsion_atom_site_label_1
_geom_torsion_atom_site_label_2
_geom_torsion_atom_site_label_3
_geom_torsion_atom_site_label_4
_geom_torsion
_geom_torsion_site_symmetry_1
_geom_torsion_site_symmetry_2
_geom_torsion_site_symmetry_3
_geom_torsion_site_symmetry_4
Co1 O1 C1 O2 26.7(3) . . . .
Co1 O1 C1 C2 -149.57(14) . . . .
O2 C1 C2 C3 0.4(3) . . . .
O1 C1 C2 C3 176.8(2) . . . .
C1 C2 C3 C4 -174.3(2) . . . .
C2 C3 C4 C5 4.2(5) . . . .
C2 C3 C4 C9 -176.9(3) . . . .
C9 C4 C5 C6 -3.9(6) . . . .
C3 C4 C5 C6 175.0(4) . . . .
C4 C5 C6 C7 1.9(7) . . . .
C5 C6 C7 C8 1.0(7) . . . .
C5 C6 C7 C10 -177.0(5) . . . .
C6 C7 C8 C9 -1.7(6) . . . .
C10 C7 C8 C9 176.3(4) . . . .
C5 C4 C9 C8 3.1(5) . . . .
C3 C4 C9 C8 -175.8(3) . . . .
C7 C8 C9 C4 -0.4(6) . . . .
C8 C7 C10 F1 -67.8(6) . . . .
C6 C7 C10 F1 110.2(6) . . . .
C8 C7 C10 F2 49.8(7) . . . .
C6 C7 C10 F2 -132.2(5) . . . .
C8 C7 C10 F3 173.4(5) . . . .
C6 C7 C10 F3 -8.6(7) . . . .
C12 N1 C11 N2 0.7(2) . . . .
Co1 N1 C11 N2 -176.51(12) . . . .
C13 N2 C11 N1 -0.5(2) . . . .
C15 N2 C11 N1 -178.74(17) . . . .
C11 N1 C12 C13 -0.7(3) . . . .
Co1 N1 C12 C13 176.28(16) . . . .
N1 C12 C13 N2 0.4(3) . . . .
C11 N2 C13 C12 0.0(3) . . . .
C15 N2 C13 C12 178.2(2) . . . .
C16 C14 C15 C16 0.0(3) 2_657 . . .
C16 C14 C15 N2 -179.53(18) 2_657 . . .
C11 N2 C15 C16 -30.8(3) . . . .
C13 N2 C15 C16 151.3(2) . . . .
C11 N2 C15 C14 148.7(2) . . . .
C13 N2 C15 C14 -29.2(3) . . . .
C14 C15 C16 C14 0.0(3) . . . 2_657
N2 C15 C16 C14 179.53(18) . . . 2_657
